data_4506511
loop_
_publ_author_name
'Zhang, Si-Wei'
'Guzei, Ilia A.'
'de Villiers, Melgardt M.'
'Yu, Lian'
'Krzyzaniak, Joseph F.'

_publ_section_title
;
 Formation Enthalpies and Polymorphs of Nicotinamide--R-Mandelic Acid
 Co-Crystals
;
_journal_issue 8
_journal_name_full 'Crystal Growth &amp; Design'
_journal_page_first 4090
_journal_paper_doi 10.1021/cg3005757
_journal_volume 12
_journal_year 2012
_chemical_absolute_configuration syn
_chemical_formula_moiety 'C14 H14 N2 O4'
_chemical_formula_sum 'C14 H14 N2 O4'
_chemical_formula_weight 274.27
_chemical_name_systematic
; 
 ? 
;
_space_group_IT_number 4
_symmetry_cell_setting monoclinic
_symmetry_Int_Tables_number 4
_symmetry_space_group_name_Hall 'P 2yb'
_symmetry_space_group_name_H-M 'P 1 21 1'
_atom_sites_solution_hydrogens geom
_atom_sites_solution_primary direct
_atom_sites_solution_secondary difmap
_cell_angle_alpha 90.00
_cell_angle_beta 95.678(4)
_cell_angle_gamma 90.00
_cell_formula_units_Z 2
_cell_length_a 5.2406(3)
_cell_length_b 10.0477(6)
_cell_length_c 12.6006(7)
_cell_measurement_reflns_used 999
_cell_measurement_temperature 100(2)
_cell_measurement_theta_max 67.60
_cell_measurement_theta_min 3.52
_cell_volume 660.24(7)
_computing_cell_refinement 'SAINT Ver. 7.24A (Bruker-AXS, 2007)'
_computing_data_collection 'APEX2 Ver. 2.1-4 (Bruker-AXS, 2007)'
_computing_data_reduction 'SAINT Ver. 7.24A'
_computing_molecular_graphics SHELXTL
_computing_publication_material SHELXTL
_computing_structure_refinement SHELXTL
_computing_structure_solution 'SHELXTL (Sheldrick, 2008)'
_diffrn_ambient_temperature 100(2)
_diffrn_measured_fraction_theta_full 0.986
_diffrn_measured_fraction_theta_max 0.976
_diffrn_measurement_device_type 'Bruker SMART APEX2 area detector'
_diffrn_measurement_method '0.50\% \w and 0.5 \% \f scans'
_diffrn_radiation_monochromator graphite
_diffrn_radiation_source 'fine-focus sealed tube'
_diffrn_radiation_type 'Cu K\a'
_diffrn_radiation_wavelength 1.54178
_diffrn_reflns_av_R_equivalents 0.0676
_diffrn_reflns_av_sigmaI/netI 0.0374
_diffrn_reflns_limit_h_max 6
_diffrn_reflns_limit_h_min -6
_diffrn_reflns_limit_k_max 11
_diffrn_reflns_limit_k_min -9
_diffrn_reflns_limit_l_max 14
_diffrn_reflns_limit_l_min -15
_diffrn_reflns_number 7524
_diffrn_reflns_theta_full 67.00
_diffrn_reflns_theta_max 67.60
_diffrn_reflns_theta_min 3.52
_exptl_absorpt_coefficient_mu 0.857
_exptl_absorpt_correction_T_max 0.8750
_exptl_absorpt_correction_T_min 0.7953
_exptl_absorpt_correction_type analytical
_exptl_absorpt_process_details
;
SADABS  (Bruker-AXS, 2007)
;
_exptl_crystal_colour colourless
_exptl_crystal_density_diffrn 1.380
_exptl_crystal_density_method 'not measured'
_exptl_crystal_description block
_exptl_crystal_F_000 288
_exptl_crystal_size_max 0.28
_exptl_crystal_size_mid 0.18
_exptl_crystal_size_min 0.16
_refine_diff_density_max 0.306
_refine_diff_density_min -0.248
_refine_diff_density_rms 0.055
_refine_ls_extinction_method none
_refine_ls_goodness_of_fit_ref 1.011
_refine_ls_hydrogen_treatment constr
_refine_ls_matrix_type full
_refine_ls_number_parameters 183
_refine_ls_number_reflns 1235
_refine_ls_number_restraints 1
_refine_ls_restrained_S_all 1.010
_refine_ls_R_factor_all 0.0472
_refine_ls_R_factor_gt 0.0430
_refine_ls_shift/su_max 0.000
_refine_ls_shift/su_mean 0.000
_refine_ls_structure_factor_coef Fsqd
_refine_ls_weighting_details 'calc w=1/[\s^2^(Fo^2^)+(0.0800P)^2^+0.2704P] where P=(Fo^2^+2Fc^2^)/3'
_refine_ls_weighting_scheme calc
_refine_ls_wR_factor_gt 0.1138
_refine_ls_wR_factor_ref 0.1174
_reflns_number_gt 1143
_reflns_number_total 1235
_reflns_threshold_expression I>2\s(I)
_cod_data_source_file cg3005757_si_002.cif
_cod_data_source_block yu04
_cod_original_sg_symbol_Hall 'P 2yb       '
_cod_original_sg_symbol_H-M 'P 1 21 1    '
_cod_database_code 4506511

loop_
_symmetry_equiv_pos_as_xyz
'x, y, z'
'-x, y+1/2, -z'

loop_
_atom_site_label
_atom_site_type_symbol
_atom_site_fract_x
_atom_site_fract_y
_atom_site_fract_z
_atom_site_U_iso_or_equiv
_atom_site_adp_type
_atom_site_occupancy
_atom_site_symmetry_multiplicity
_atom_site_calc_flag
_atom_site_refinement_flags
O1 O 0.2081(5) 0.4587(3) 0.5454(2) 0.0295(6) Uani 1 1 d .
N1 N 0.2106(6) 0.2357(3) 0.5223(2) 0.0251(7) Uani 1 1 d .
H1A H 0.1124 0.2221 0.5741 0.030 Uiso 1 1 calc R
H1B H 0.2646 0.1678 0.4866 0.030 Uiso 1 1 calc R
N2 N 0.5641(6) 0.5243(3) 0.2736(2) 0.0268(7) Uani 1 1 d .
C1 C 0.2773(7) 0.3588(4) 0.4983(3) 0.0232(8) Uani 1 1 d .
C2 C 0.4465(7) 0.3754(3) 0.4097(3) 0.0237(8) Uani 1 1 d .
C3 C 0.4226(7) 0.4946(4) 0.3528(3) 0.0253(8) Uani 1 1 d .
H3 H 0.2995 0.5577 0.3713 0.030 Uiso 1 1 calc R
C4 C 0.7377(7) 0.4343(4) 0.2488(3) 0.0269(8) Uani 1 1 d .
H4 H 0.8393 0.4539 0.1923 0.032 Uiso 1 1 calc R
C5 C 0.7757(7) 0.3137(4) 0.3018(3) 0.0265(8) Uani 1 1 d .
H5 H 0.9030 0.2533 0.2828 0.032 Uiso 1 1 calc R
C6 C 0.6253(7) 0.2826(4) 0.3829(3) 0.0248(8) Uani 1 1 d .
H6 H 0.6443 0.1998 0.4193 0.030 Uiso 1 1 calc R
O2 O 0.8192(5) 0.2755(3) 0.6779(2) 0.0293(6) Uani 1 1 d .
O3 O 0.4861(5) 0.2833(3) 0.7762(2) 0.0271(6) Uani 1 1 d .
H3A H 0.4804 0.2011 0.7641 0.041 Uiso 1 1 calc R
O4 O 0.8132(5) 0.5426(3) 0.6517(2) 0.0277(6) Uani 1 1 d .
H4A H 0.9188 0.4860 0.6338 0.041 Uiso 1 1 calc R
C7 C 0.6671(7) 0.3375(4) 0.7255(3) 0.0227(8) Uani 1 1 d .
C8 C 0.6728(7) 0.4884(4) 0.7317(3) 0.0262(8) Uani 1 1 d .
H8 H 0.4923 0.5212 0.7187 0.031 Uiso 1 1 calc R
C9 C 0.7803(7) 0.5349(4) 0.8424(3) 0.0241(8) Uani 1 1 d .
C10 C 1.0115(8) 0.4864(4) 0.8902(3) 0.0322(9) Uani 1 1 d .
H10 H 1.1029 0.4216 0.8542 0.039 Uiso 1 1 calc R
C11 C 1.1110(8) 0.5314(4) 0.9900(3) 0.0372(10) Uani 1 1 d .
H11 H 1.2670 0.4957 1.0229 0.045 Uiso 1 1 calc R
C12 C 0.9806(9) 0.6297(4) 1.0417(3) 0.0379(10) Uani 1 1 d .
H12 H 1.0497 0.6634 1.1089 0.046 Uiso 1 1 calc R
C13 C 0.7517(9) 0.6770(4) 0.9942(3) 0.0376(10) Uani 1 1 d .
H13 H 0.6610 0.7423 1.0300 0.045 Uiso 1 1 calc R
C14 C 0.6501(8) 0.6314(4) 0.8954(3) 0.0322(9) Uani 1 1 d .
H14 H 0.4918 0.6659 0.8637 0.039 Uiso 1 1 calc R

loop_
_atom_site_aniso_label
_atom_site_aniso_U_11
_atom_site_aniso_U_22
_atom_site_aniso_U_33
_atom_site_aniso_U_23
_atom_site_aniso_U_13
_atom_site_aniso_U_12
O1 0.0375(16) 0.0156(14) 0.0369(14) -0.0044(10) 0.0108(12) -0.0017(10)
N1 0.0307(17) 0.0152(15) 0.0301(15) -0.0014(12) 0.0067(13) 0.0001(12)
N2 0.0285(16) 0.0199(16) 0.0324(16) 0.0008(13) 0.0045(13) 0.0006(13)
C1 0.0229(17) 0.0162(19) 0.0297(17) -0.0008(14) -0.0008(14) -0.0015(14)
C2 0.0248(18) 0.0150(18) 0.0308(18) -0.0036(13) 0.0001(14) -0.0047(13)
C3 0.0283(18) 0.0141(18) 0.0333(18) -0.0014(14) 0.0027(14) 0.0018(14)
C4 0.0260(19) 0.022(2) 0.034(2) -0.0032(15) 0.0061(16) -0.0026(15)
C5 0.0234(18) 0.021(2) 0.035(2) -0.0041(15) 0.0027(15) 0.0011(14)
C6 0.0268(19) 0.0147(17) 0.0321(19) 0.0001(14) -0.0013(14) -0.0006(14)
O2 0.0332(14) 0.0170(14) 0.0393(14) -0.0030(11) 0.0117(11) -0.0017(11)
O3 0.0323(14) 0.0163(13) 0.0337(13) -0.0014(10) 0.0085(10) -0.0034(11)
O4 0.0365(15) 0.0148(13) 0.0334(13) 0.0036(10) 0.0121(11) 0.0025(11)
C7 0.0214(17) 0.0240(19) 0.0226(16) -0.0002(14) 0.0017(14) -0.0024(14)
C8 0.0307(19) 0.020(2) 0.0293(18) 0.0011(14) 0.0070(15) 0.0038(15)
C9 0.0242(18) 0.0153(17) 0.0336(19) 0.0010(14) 0.0069(14) -0.0038(14)
C10 0.034(2) 0.023(2) 0.040(2) -0.0008(16) 0.0059(17) 0.0006(16)
C11 0.039(2) 0.029(2) 0.041(2) 0.0028(18) -0.0050(18) -0.0072(18)
C12 0.054(3) 0.029(2) 0.0305(19) -0.0045(17) 0.0011(18) -0.012(2)
C13 0.055(3) 0.025(2) 0.035(2) -0.0067(17) 0.012(2) -0.0054(18)
C14 0.041(2) 0.021(2) 0.035(2) -0.0002(16) 0.0066(16) 0.0034(17)

loop_
_atom_type_symbol
_atom_type_description
_atom_type_scat_dispersion_real
_atom_type_scat_dispersion_imag
_atom_type_scat_source
C C 0.0181 0.0091 'International Tables Vol C Tables 4.2.6.8 and 6.1.1.4'
H H 0.0000 0.0000 'International Tables Vol C Tables 4.2.6.8 and 6.1.1.4'
N N 0.0311 0.0180 'International Tables Vol C Tables 4.2.6.8 and 6.1.1.4'
O O 0.0492 0.0322 'International Tables Vol C Tables 4.2.6.8 and 6.1.1.4'

loop_
_geom_angle_atom_site_label_1
_geom_angle_atom_site_label_2
_geom_angle_atom_site_label_3
_geom_angle
C1 N1 H1A 120.0
C1 N1 H1B 120.0
H1A N1 H1B 120.0
C3 N2 C4 117.6(3)
O1 C1 N1 123.3(3)
O1 C1 C2 119.2(3)
N1 C1 C2 117.4(3)
C6 C2 C3 118.7(3)
C6 C2 C1 124.7(3)
C3 C2 C1 116.6(3)
N2 C3 C2 123.2(3)
N2 C3 H3 118.4
C2 C3 H3 118.4
N2 C4 C5 123.0(3)
N2 C4 H4 118.5
C5 C4 H4 118.5
C6 C5 C4 119.1(3)
C6 C5 H5 120.4
C4 C5 H5 120.4
C5 C6 C2 118.3(3)
C5 C6 H6 120.8
C2 C6 H6 120.8
C7 O3 H3A 109.5
C8 O4 H4A 109.5
O2 C7 O3 124.6(4)
O2 C7 C8 121.8(3)
O3 C7 C8 113.6(3)
O4 C8 C7 110.9(3)
O4 C8 C9 111.3(3)
C7 C8 C9 110.9(3)
O4 C8 H8 107.9
C7 C8 H8 107.9
C9 C8 H8 107.9
C10 C9 C14 119.0(4)
C10 C9 C8 121.2(3)
C14 C9 C8 119.8(3)
C9 C10 C11 120.8(4)
C9 C10 H10 119.6
C11 C10 H10 119.6
C10 C11 C12 119.7(4)
C10 C11 H11 120.2
C12 C11 H11 120.2
C13 C12 C11 119.2(4)
C13 C12 H12 120.4
C11 C12 H12 120.4
C12 C13 C14 121.4(4)
C12 C13 H13 119.3
C14 C13 H13 119.3
C13 C14 C9 119.9(4)
C13 C14 H14 120.1
C9 C14 H14 120.1

loop_
_geom_bond_atom_site_label_1
_geom_bond_atom_site_label_2
_geom_bond_distance
_geom_bond_publ_flag
O1 C1 1.239(4) yes
N1 C1 1.327(5) ?
N1 H1A 0.8800 ?
N1 H1B 0.8800 ?
N2 C3 1.335(5) ?
N2 C4 1.341(5) ?
C1 C2 1.503(5) ?
C2 C6 1.387(5) ?
C2 C3 1.395(5) ?
C3 H3 0.9500 ?
C4 C5 1.389(6) ?
C4 H4 0.9500 ?
C5 C6 1.387(5) ?
C5 H5 0.9500 ?
C6 H6 0.9500 ?
O2 C7 1.216(4) yes
O3 C7 1.313(4) yes
O3 H3A 0.8400 ?
O4 C8 1.415(4) yes
O4 H4A 0.8400 ?
C7 C8 1.519(5) ?
C8 C9 1.525(5) ?
C8 H8 1.0000 ?
C9 C10 1.387(5) ?
C9 C14 1.394(5) ?
C10 C11 1.388(6) ?
C10 H10 0.9500 ?
C11 C12 1.398(6) ?
C11 H11 0.9500 ?
C12 C13 1.371(7) ?
C12 H12 0.9500 ?
C13 C14 1.383(6) ?
C13 H13 0.9500 ?
C14 H14 0.9500 ?

loop_
_geom_hbond_atom_site_label_D
_geom_hbond_atom_site_label_H
_geom_hbond_atom_site_label_A
_geom_hbond_distance_DH
_geom_hbond_distance_HA
_geom_hbond_distance_DA
_geom_hbond_angle_DHA
_geom_hbond_site_symmetry_A
N1 H1A O2 0.88 2.18 3.000(4) 154.7 1_455
N1 H1B O4 0.88 2.15 2.921(4) 145.3 2_646
O3 H3A N2 0.84 1.85 2.684(4) 173.5 2_646
O4 H4A O1 0.84 1.99 2.708(4) 143.4 1_655

loop_
_geom_torsion_atom_site_label_1
_geom_torsion_atom_site_label_2
_geom_torsion_atom_site_label_3
_geom_torsion_atom_site_label_4
_geom_torsion
O1 C1 C2 C6 149.8(4)
N1 C1 C2 C6 -29.8(5)
O1 C1 C2 C3 -28.8(5)
N1 C1 C2 C3 151.6(3)
C4 N2 C3 C2 -0.3(5)
C6 C2 C3 N2 -0.2(5)
C1 C2 C3 N2 178.5(3)
C3 N2 C4 C5 -0.3(5)
N2 C4 C5 C6 1.3(5)
C4 C5 C6 C2 -1.6(5)
C3 C2 C6 C5 1.1(5)
C1 C2 C6 C5 -177.5(3)
O2 C7 C8 O4 18.1(5)
O3 C7 C8 O4 -162.2(3)
O2 C7 C8 C9 -106.1(4)
O3 C7 C8 C9 73.6(4)
O4 C8 C9 C10 -72.7(4)
C7 C8 C9 C10 51.2(5)
O4 C8 C9 C14 104.8(4)
C7 C8 C9 C14 -131.2(4)
C14 C9 C10 C11 0.9(6)
C8 C9 C10 C11 178.5(4)
C9 C10 C11 C12 -1.9(6)
C10 C11 C12 C13 2.1(6)
C11 C12 C13 C14 -1.4(6)
C12 C13 C14 C9 0.4(6)
C10 C9 C14 C13 -0.2(6)
C8 C9 C14 C13 -177.8(4)
